data_8000500
loop_
_publ_author_name
'Liang, Mingli'
'Lin, Weihua'
'Zhao, Qian'
'Zou, Xianshao'
'Lan, Zhenyun'
'Meng, Jie'
'Shi, Qi'
'Castelli, Ivano E.'
'Canton, Sophie E.'
'Pullerits, T\"onu'
'Zheng, Kaibo'

_publ_section_title
;
 Free Carriers versus Self-Trapped Excitons at Different Facets of
 Ruddlesden-Popper Two-Dimensional Lead Halide Perovskite Single Crystals.
;
_journal_issue 20
_journal_name_full 'The journal of physical chemistry letters'
_journal_page_first 4965
_journal_page_last 4971
_journal_paper_doi 10.1021/acs.jpclett.1c01148
_journal_volume 12
_journal_year 2021
_chemical_formula_sum 'C9 H30 Br7 N3 Pb2'
_chemical_formula_weight 1154.11
_space_group_IT_number 9
_space_group_name_Hall 'C -2yc'
_space_group_name_H-M_alt 'C 1 c 1'
_symmetry_cell_setting monoclinic
_symmetry_space_group_name_H-M 'C 1 c 1'
_atom_sites_solution_hydrogens geom
_atom_sites_solution_primary direct
_atom_sites_solution_secondary difmap
_audit_creation_method SHELXL-97
_cell_angle_alpha 90.00
_cell_angle_beta 90.789(7)
_cell_angle_gamma 90.00
_cell_formula_units_Z 4
_cell_length_a 39.173(4)
_cell_length_b 8.3835(5)
_cell_length_c 8.3225(5)
_cell_measurement_reflns_used 2455
_cell_measurement_temperature 296.1(2)
_cell_measurement_theta_max 25.2450
_cell_measurement_theta_min 4.2910
_cell_volume 2732.9(4)
_computing_structure_refinement 'SHELXL-97 (Sheldrick, 2008)'
_computing_structure_solution 'SHELXS-97 (Sheldrick, 2008)'
_diffrn_ambient_temperature 296.1(2)
_diffrn_detector_area_resol_mean 5.3073
_diffrn_measured_fraction_theta_full 0.998
_diffrn_measured_fraction_theta_max 0.998
_diffrn_measurement_device_type 'SuperNova, Dual, Cu at home/near, Atlas'
_diffrn_measurement_method '\w scans'
_diffrn_radiation_monochromator graphite
_diffrn_radiation_source 'fine-focus sealed tube'
_diffrn_radiation_type MoK\a
_diffrn_radiation_wavelength 0.71073
_diffrn_reflns_av_R_equivalents 0.0734
_diffrn_reflns_av_sigmaI/netI 0.1041
_diffrn_reflns_limit_h_max 40
_diffrn_reflns_limit_h_min -48
_diffrn_reflns_limit_k_max 10
_diffrn_reflns_limit_k_min -10
_diffrn_reflns_limit_l_max 9
_diffrn_reflns_limit_l_min -10
_diffrn_reflns_number 11831
_diffrn_reflns_theta_full 26.37
_diffrn_reflns_theta_max 26.37
_diffrn_reflns_theta_min 3.48
_exptl_absorpt_coefficient_mu 22.537
_exptl_absorpt_correction_T_max 1.00000
_exptl_absorpt_correction_T_min 0.08185
_exptl_absorpt_correction_type multi-scan
_exptl_absorpt_process_details
;
CrysAlisPro 1.171.39.46 (Rigaku Oxford Diffraction, 2018)
Empirical absorption correction using spherical harmonics,
 implemented in SCALE3 ABSPACK scaling algorithm.
;
_exptl_crystal_colour yellow
_exptl_crystal_density_diffrn 2.805
_exptl_crystal_density_method 'not measured'
_exptl_crystal_description Plate
_exptl_crystal_F_000 2056
_exptl_crystal_size_max 0.08
_exptl_crystal_size_mid 0.06
_exptl_crystal_size_min 0.02
_refine_diff_density_max 3.657
_refine_diff_density_min -2.290
_refine_diff_density_rms 0.367
_refine_ls_abs_structure_details 'Flack H D (1983), Acta Cryst. A39, 876-881'
_refine_ls_abs_structure_Flack 0.14(14)
_refine_ls_extinction_coef 0.00087(14)
_refine_ls_extinction_expression Fc^*^=kFc[1+0.001xFc^2^\l^3^/sin(2\q)]^-1/4^
_refine_ls_extinction_method SHELXL
_refine_ls_goodness_of_fit_ref 1.018
_refine_ls_hydrogen_treatment mixed
_refine_ls_matrix_type full
_refine_ls_number_parameters 197
_refine_ls_number_reflns 4889
_refine_ls_number_restraints 126
_refine_ls_restrained_S_all 2.017
_refine_ls_R_factor_all 0.1291
_refine_ls_R_factor_gt 0.0882
_refine_ls_shift/su_max 0.000
_refine_ls_shift/su_mean 0.000
_refine_ls_structure_factor_coef Fsqd
_refine_ls_weighting_details 'calc w=1/[\s^2^(Fo^2^)+(0.1390P)^2^+0.0000P] where P=(Fo^2^+2Fc^2^)/3'
_refine_ls_weighting_scheme calc
_refine_ls_wR_factor_gt 0.2059
_refine_ls_wR_factor_ref 0.2557
_reflns_number_gt 2974
_reflns_number_total 4889
_reflns_threshold_expression >2sigma(I)
_cod_data_source_file jz1c01148_si_003.cif
_cod_data_source_block iso-BAPB
_cod_depositor_comments
;
The following automatic conversions were performed:

data item '_symmetry_cell_setting' value 'Monoclinic' was changed to
'monoclinic' in accordance with the
/home/data/users/saulius/crontab/automatic-downloads/rss-feeds/ACS/lib/dictionaries/cif_core.dic
dictionary named 'cif_core.dic' version 2.4.2 last updated on
2011-04-26.

Automatic conversion script
Id: cif_fix_values 7556 2019-12-06 15:28:31Z antanas 

 Adding full bibliography for 8000498--8000500.cif.
;
_cod_original_sg_symbol_H-M Cc
_cod_database_code 8000500

loop_
_symmetry_equiv_pos_as_xyz
'x, y, z'
'x, -y, z+1/2'
'x+1/2, y+1/2, z'
'x+1/2, -y+1/2, z+1/2'

loop_
_atom_site_label
_atom_site_type_symbol
_atom_site_fract_x
_atom_site_fract_y
_atom_site_fract_z
_atom_site_U_iso_or_equiv
_atom_site_adp_type
_atom_site_occupancy
_atom_site_symmetry_multiplicity
_atom_site_calc_flag
_atom_site_refinement_flags
_atom_site_disorder_assembly
_atom_site_disorder_group
Pb1 Pb 0.01539(4) 0.74682(17) 0.43439(9) 0.0421(7) Uani 1 1 d . . .
Pb2 Pb -0.14113(5) 0.74636(18) 0.41924(10) 0.0421(8) Uani 1 1 d . . .
Br3 Br 0.0136(2) 1.0402(7) 0.2262(7) 0.074(2) Uani 1 1 d . . .
Br4 Br 0.0887(2) 0.7783(9) 0.4304(12) 0.091(3) Uani 1 1 d . . .
Br5 Br -0.0628(5) 0.7464(4) 0.4345(19) 0.0700(16) Uani 1 1 d . . .
Br6 Br -0.1379(2) 0.9570(6) 0.1258(7) 0.070(2) Uani 1 1 d . . .
Br7 Br -0.1419(2) 0.4512(7) 0.2170(7) 0.090(3) Uani 1 1 d . . .
Br9 Br 0.0177(2) 0.5453(7) 0.1399(8) 0.088(3) Uani 1 1 d . . .
Br10 Br -0.2161(3) 0.7765(8) 0.4341(9) 0.076(3) Uani 1 1 d . . .
N1 N 0.0764(12) 0.821(4) -0.003(5) 0.13(2) Uani 1 1 d D . .
H1A H 0.0765 0.7875 0.1012 0.200 Uiso 1 1 calc R . .
H1B H 0.0553 0.8047 -0.0472 0.200 Uiso 1 1 calc R . .
H1C H 0.0816 0.9267 -0.0065 0.200 Uiso 1 1 calc R . .
C4 C 0.1025(6) 0.728(7) -0.096(8) 0.386(8) Uani 1 1 d DU . .
H4A H 0.0956 0.7305 -0.2106 0.463 Uiso 1 1 calc R . .
H4B H 0.1012 0.6153 -0.0605 0.463 Uiso 1 1 calc R . .
N2 N -0.074(2) 0.703(6) -0.014(7) 0.160(12) Uani 1 1 d DU . .
H2A H -0.0905 0.7303 0.0560 0.239 Uiso 1 1 calc R . .
H2B H -0.0537 0.6920 0.0397 0.239 Uiso 1 1 calc R . .
H2C H -0.0795 0.6097 -0.0633 0.239 Uiso 1 1 calc R . .
C9 C -0.071(2) 0.831(7) -0.138(8) 0.144(12) Uani 1 1 d DU . .
H9A H -0.0517 0.8056 -0.2087 0.217 Uiso 1 1 calc R . .
H9B H -0.0663 0.9332 -0.0843 0.217 Uiso 1 1 calc R . .
H9C H -0.0919 0.8378 -0.2010 0.217 Uiso 1 1 calc R . .
C1 C 0.1602(10) 0.700(7) -0.213(3) 0.396(10) Uani 1 1 d DU . .
H1D H 0.1840 0.7344 -0.2031 0.593 Uiso 1 1 calc R . .
H1E H 0.1510 0.7292 -0.3187 0.593 Uiso 1 1 calc R . .
H1F H 0.1589 0.5837 -0.1995 0.593 Uiso 1 1 calc R . .
C2 C 0.143(2) 0.685(5) 0.069(3) 0.390(10) Uani 1 1 d DU . .
H2D H 0.1381 0.5722 0.0467 0.585 Uiso 1 1 calc R . .
H2E H 0.1267 0.7256 0.1472 0.585 Uiso 1 1 calc R . .
H2F H 0.1662 0.6956 0.1116 0.585 Uiso 1 1 calc R . .
C3 C 0.1395(7) 0.779(5) -0.085(4) 0.390(7) Uani 1 1 d DU . .
H3 H 0.1433 0.8964 -0.0732 0.467 Uiso 1 1 calc R . .
N3 N -0.2006(11) 0.176(6) 0.347(7) 0.105(9) Uani 1 1 d DU . .
H3A H -0.2087 0.1729 0.2439 0.158 Uiso 1 1 calc R . .
H3B H -0.2013 0.0771 0.3906 0.158 Uiso 1 1 calc R . .
H3C H -0.1787 0.2121 0.3476 0.158 Uiso 1 1 calc R . .
C7 C -0.2601(8) 0.272(5) 0.444(6) 0.112(7) Uani 1 1 d DU . .
H7 H -0.2618 0.1939 0.5342 0.134 Uiso 1 1 calc R . .
C8 C -0.2221(9) 0.287(7) 0.443(9) 0.106(7) Uani 1 1 d DU . .
H8A H -0.2168 0.3965 0.4066 0.127 Uiso 1 1 calc R . .
H8B H -0.2141 0.2787 0.5558 0.127 Uiso 1 1 calc R . .
C5 C -0.2792(13) 0.407(6) 0.521(8) 0.12(3) Uani 1 1 d D . .
H5A H -0.3038 0.3859 0.5156 0.175 Uiso 1 1 calc R . .
H5B H -0.2743 0.5071 0.4644 0.175 Uiso 1 1 calc R . .
H5C H -0.2720 0.4175 0.6340 0.175 Uiso 1 1 calc R . .
C6 C -0.2727(16) 0.166(8) 0.312(7) 0.124(10) Uani 1 1 d DU . .
H6A H -0.2855 0.2295 0.2330 0.185 Uiso 1 1 calc R . .
H6B H -0.2876 0.0841 0.3571 0.185 Uiso 1 1 calc R . .
H6C H -0.2532 0.1151 0.2606 0.185 Uiso 1 1 calc R . .

loop_
_atom_site_aniso_label
_atom_site_aniso_U_11
_atom_site_aniso_U_22
_atom_site_aniso_U_33
_atom_site_aniso_U_23
_atom_site_aniso_U_13
_atom_site_aniso_U_12
Pb1 0.0637(18) 0.0266(10) 0.0360(12) -0.0014(6) 0.0030(11) 0.0002(8)
Pb2 0.068(2) 0.0314(12) 0.0265(10) -0.0008(6) 0.0038(11) -0.0007(9)
Br3 0.098(6) 0.063(4) 0.062(3) 0.031(3) -0.004(4) -0.005(4)
Br4 0.058(6) 0.081(5) 0.133(7) -0.008(4) 0.007(5) 0.005(4)
Br5 0.055(3) 0.077(3) 0.078(3) 0.000(5) 0.005(3) 0.005(6)
Br6 0.108(7) 0.046(3) 0.056(4) 0.023(2) 0.008(4) 0.008(4)
Br7 0.145(8) 0.069(4) 0.058(4) -0.031(3) 0.016(4) -0.017(4)
Br9 0.119(7) 0.072(4) 0.075(4) -0.050(3) 0.031(4) -0.033(4)
Br10 0.077(7) 0.083(5) 0.067(4) 0.000(3) 0.000(4) -0.003(4)
N1 0.26(6) 0.04(2) 0.11(3) 0.02(2) 0.08(4) 0.08(3)
C4 0.768(10) 0.261(13) 0.133(13) -0.006(11) 0.128(9) 0.336(11)
N2 0.083(17) 0.172(16) 0.223(17) -0.014(12) -0.015(14) -0.018(14)
C9 0.064(17) 0.160(17) 0.210(18) -0.025(12) -0.013(14) -0.018(14)
C1 0.769(14) 0.282(17) 0.139(12) -0.003(13) 0.135(12) 0.326(14)
C2 0.772(16) 0.271(17) 0.129(12) -0.017(12) 0.123(11) 0.331(14)
C3 0.769(11) 0.267(12) 0.136(11) -0.008(9) 0.127(10) 0.333(10)
N3 0.020(12) 0.112(15) 0.183(16) 0.015(12) -0.001(12) 0.009(12)
C7 0.018(9) 0.121(12) 0.197(12) -0.003(10) 0.003(10) -0.007(10)
C8 0.015(10) 0.113(12) 0.191(12) 0.000(10) -0.001(10) -0.005(10)
C5 0.01(3) 0.13(5) 0.21(8) -0.01(5) 0.03(4) -0.03(3)
C6 0.028(14) 0.133(16) 0.210(16) -0.012(12) -0.002(12) -0.014(13)

loop_
_atom_type_symbol
_atom_type_description
_atom_type_scat_dispersion_real
_atom_type_scat_dispersion_imag
_atom_type_scat_source
C C 0.0033 0.0016 'International Tables Vol C Tables 4.2.6.8 and 6.1.1.4'
H H 0.0000 0.0000 'International Tables Vol C Tables 4.2.6.8 and 6.1.1.4'
N N 0.0061 0.0033 'International Tables Vol C Tables 4.2.6.8 and 6.1.1.4'
Br Br -0.2901 2.4595 'International Tables Vol C Tables 4.2.6.8 and 6.1.1.4'
Pb Pb -3.3944 10.1111 'International Tables Vol C Tables 4.2.6.8 and 6.1.1.4'

loop_
_geom_angle_atom_site_label_1
_geom_angle_atom_site_label_2
_geom_angle_atom_site_label_3
_geom_angle
_geom_angle_site_symmetry_1
_geom_angle_site_symmetry_3
_geom_angle_publ_flag
Br4 Pb1 Br9 90.1(3) . . ?
Br4 Pb1 Br9 93.4(3) . 2_565 ?
Br9 Pb1 Br9 90.29(6) . 2_565 ?
Br4 Pb1 Br3 86.2(2) . . ?
Br9 Pb1 Br3 89.45(17) . . ?
Br9 Pb1 Br3 179.6(3) 2_565 . ?
Br4 Pb1 Br3 89.4(2) . 2_575 ?
Br9 Pb1 Br3 178.21(18) . 2_575 ?
Br9 Pb1 Br3 91.45(18) 2_565 2_575 ?
Br3 Pb1 Br3 88.81(5) . 2_575 ?
Br4 Pb1 Br5 174.77(17) . . ?
Br9 Pb1 Br5 92.3(3) . . ?
Br9 Pb1 Br5 91.2(3) 2_565 . ?
Br3 Pb1 Br5 89.2(2) . . ?
Br3 Pb1 Br5 88.0(3) 2_575 . ?
Br10 Pb2 Br7 89.5(2) . 2_565 ?
Br10 Pb2 Br7 95.3(2) . . ?
Br7 Pb2 Br7 90.46(6) 2_565 . ?
Br10 Pb2 Br6 92.1(2) . . ?
Br7 Pb2 Br6 177.2(2) 2_565 . ?
Br7 Pb2 Br6 91.65(16) . . ?
Br10 Pb2 Br6 86.5(2) . 2_575 ?
Br7 Pb2 Br6 89.15(16) 2_565 2_575 ?
Br7 Pb2 Br6 178.1(3) . 2_575 ?
Br6 Pb2 Br6 88.68(6) . 2_575 ?
Br10 Pb2 Br5 173.1(3) . . ?
Br7 Pb2 Br5 89.2(3) 2_565 . ?
Br7 Pb2 Br5 91.4(3) . . ?
Br6 Pb2 Br5 88.9(3) . . ?
Br6 Pb2 Br5 86.7(3) 2_575 . ?
Pb1 Br3 Pb1 161.3(2) . 2_574 ?
Pb1 Br5 Pb2 177.6(6) . . ?
Pb2 Br6 Pb2 159.9(2) . 2_574 ?
Pb2 Br7 Pb2 158.0(2) 2_564 . ?
Pb1 Br9 Pb1 159.2(3) . 2_564 ?
N1 C4 C3 119(4) . . ?
C1 C3 C2 109.1(18) . . ?
C1 C3 C4 111(3) . . ?
C2 C3 C4 89(5) . . ?
C6 C7 C8 111(4) . . ?
C6 C7 C5 127(4) . . ?
C8 C7 C5 116(4) . . ?
N3 C8 C7 122(4) . . ?

loop_
_geom_bond_atom_site_label_1
_geom_bond_atom_site_label_2
_geom_bond_distance
_geom_bond_site_symmetry_2
_geom_bond_publ_flag
Pb1 Br4 2.884(10) . ?
Pb1 Br9 2.979(6) . ?
Pb1 Br9 2.988(6) 2_565 ?
Pb1 Br3 3.009(6) . ?
Pb1 Br3 3.016(6) 2_575 ?
Pb1 Br5 3.061(18) . ?
Pb2 Br10 2.951(10) . ?
Pb2 Br7 2.981(6) 2_565 ?
Pb2 Br7 2.992(6) . ?
Pb2 Br6 3.017(6) . ?
Pb2 Br6 3.025(6) 2_575 ?
Pb2 Br5 3.071(18) . ?
Br3 Pb1 3.016(6) 2_574 ?
Br6 Pb2 3.025(6) 2_574 ?
Br7 Pb2 2.981(6) 2_564 ?
Br9 Pb1 2.988(6) 2_564 ?
N1 C4 1.51(3) . ?
C4 C3 1.513(19) . ?
N2 C9 1.49(4) . ?
C1 C3 1.500(19) . ?
C2 C3 1.503(19) . ?
N3 C8 1.49(4) . ?
C7 C6 1.49(4) . ?
C7 C8 1.50(3) . ?
C7 C5 1.51(3) . ?
